data_7047140
loop_
_publ_author_name
'Fang, Yu'
'Ji, Xiao-Qin'
'Xiong, Jin'
'Li, Guanzheng'
'Ma, Fang'
'Sun, Hao-Ling'
'Zhang, Yi-Quan'
'Gao, Song'

_publ_section_title
;
 Elucidation of the two-step relaxation processes of a tetranuclear
 dysprosium molecular nanomagnet through magnetic dilution.
;
_journal_issue 33
_journal_name_full 'Dalton transactions (Cambridge, England : 2003)'
_journal_page_first 11636
_journal_page_last 11644
_journal_paper_doi 10.1039/c8dt01870g
_journal_volume 47
_journal_year 2018
_chemical_formula_moiety 'C24 H28 N4 O12 Y2'
_chemical_formula_sum 'C24 H28 N4 O12 Y2'
_chemical_formula_weight 742.32
_space_group_crystal_system triclinic
_space_group_IT_number 2
_space_group_name_Hall '-P 1'
_space_group_name_H-M_alt 'P -1'
_symmetry_space_group_name_Hall '-P 1'
_symmetry_space_group_name_H-M 'P -1'
_atom_sites_solution_hydrogens mixed
_audit_creation_date 2018-02-28
_audit_creation_method
;
Olex2 1.2
(compiled 2017.08.10 svn.r3458 for OlexSys, GUI svn.r5381)
;
_audit_update_record
;
2018-05-09 deposited with the CCDC.
2018-07-24 downloaded from the CCDC.
;
_cell_angle_alpha 111.052(15)
_cell_angle_beta 104.623(12)
_cell_angle_gamma 105.043(13)
_cell_formula_units_Z 2
_cell_length_a 10.7338(13)
_cell_length_b 11.874(2)
_cell_length_c 13.261(2)
_cell_measurement_reflns_used 2321
_cell_measurement_temperature 100(2)
_cell_measurement_theta_max 70.6470
_cell_measurement_theta_min 4.3230
_cell_volume 1406.8(5)
_computing_cell_refinement 'CrysAlisPro 1.171.38.46 (Rigaku OD, 2015)'
_computing_data_collection 'CrysAlisPro 1.171.38.46 (Rigaku OD, 2015)'
_computing_data_reduction 'CrysAlisPro 1.171.38.46 (Rigaku OD, 2015)'
_computing_molecular_graphics 'Olex2 (Dolomanov et al., 2009)'
_computing_publication_material 'Olex2 (Dolomanov et al., 2009)'
_computing_structure_refinement 'ShelXL (Sheldrick, 2015)'
_diffrn_ambient_temperature 100
_diffrn_detector 'CCD plate'
_diffrn_detector_area_resol_mean 5.3127
_diffrn_detector_type AtlasS2
_diffrn_measured_fraction_theta_full 0.988
_diffrn_measured_fraction_theta_max 0.949
_diffrn_measurement_details
;
List of Runs (angles in degrees, time in seconds):

  # Type    Start    End  Width  t~exp~   \w     \q     \k     \f   Frames
#--------------------------------------------------------------------------
  1  \w     69.00  96.00   1.00    3.00    --   39.74  37.00 -90.00   27
  2  \w     37.00 135.00   1.00   22.00    --  107.52 -61.00-150.00   98
  3  \w     76.00 122.00   1.00   22.00    --  107.52-125.00 -90.00   46
  4  \w     60.00 100.00   1.00   22.00    --  107.52 -94.00 -30.00   40
  5  \w     43.00 133.00   1.00   22.00    --  107.52 -77.00  90.00   90
  6  \w     90.00 118.00   1.00   22.00    --  107.52-125.00 120.00   28
  7  \w     34.00 128.00   1.00   22.00    --  107.52 -45.00 -30.00   94
  8  \w    108.00 175.00   1.00   22.00    --  107.52  30.00  60.00   67
  9  \w    131.00 169.00   1.00   22.00    --  107.52  45.00   0.00   38
 10  \w     99.00 132.00   1.00   22.00    --  107.52 125.00 120.00   33
 11  \w     83.00 108.00   1.00   22.00    --  107.52  45.00   0.00   25
 12  \w     99.00 170.00   1.00   22.00    --  107.52  30.00 -60.00   71
 13  \w    144.00 174.00   1.00   22.00    --  107.52 125.00-180.00   30
 14  \w     71.00 121.00   1.00    3.00    --   39.74 178.00  90.00   50
 15  \w     31.00 133.00   1.00   22.00    --  107.52 -30.00  60.00  102
 16  \w     34.00  62.00   1.00   22.00    --  107.52-125.00 -90.00   28
 17  \w     14.00  74.00   1.00    3.00    --   39.74 -99.00-150.00   60
 18  \w     63.00 114.00   1.00    3.00    --   39.74-178.00-150.00   51
 19  \w   -128.00  48.00   1.00    3.00    --  -39.74   0.00  90.00  176
;
_diffrn_measurement_device 'four-circle diffractometer'
_diffrn_measurement_device_type 'SuperNova, Dual, Cu at zero, AtlasS2'
_diffrn_measurement_method '\w scans'
_diffrn_orient_matrix_type 'CrysAlisPro convention (1999,Acta A55,543-557)'
_diffrn_orient_matrix_UB_11 0.0332620000
_diffrn_orient_matrix_UB_12 0.0027179000
_diffrn_orient_matrix_UB_13 -0.1057248000
_diffrn_orient_matrix_UB_21 0.0004144000
_diffrn_orient_matrix_UB_22 0.1388421000
_diffrn_orient_matrix_UB_23 0.0368036000
_diffrn_orient_matrix_UB_31 0.1574499000
_diffrn_orient_matrix_UB_32 0.0588474000
_diffrn_orient_matrix_UB_33 0.0750813000
_diffrn_radiation_monochromator mirror
_diffrn_radiation_probe x-ray
_diffrn_radiation_type CuK\a
_diffrn_radiation_wavelength 1.54184
_diffrn_reflns_av_R_equivalents 0.0797
_diffrn_reflns_av_unetI/netI 0.1453
_diffrn_reflns_Laue_measured_fraction_full 0.988
_diffrn_reflns_Laue_measured_fraction_max 0.949
_diffrn_reflns_limit_h_max 13
_diffrn_reflns_limit_h_min -12
_diffrn_reflns_limit_k_max 14
_diffrn_reflns_limit_k_min -14
_diffrn_reflns_limit_l_max 16
_diffrn_reflns_limit_l_min -16
_diffrn_reflns_number 9385
_diffrn_reflns_point_group_measured_fraction_full 0.988
_diffrn_reflns_point_group_measured_fraction_max 0.949
_diffrn_reflns_theta_full 67.684
_diffrn_reflns_theta_max 73.948
_diffrn_reflns_theta_min 3.868
_diffrn_source 'micro-focus sealed X-ray tube'
_diffrn_source_type 'SuperNova (Cu) X-ray Source'
_exptl_absorpt_coefficient_mu 6.130
_exptl_absorpt_correction_T_max 1.00000
_exptl_absorpt_correction_T_min 0.88419
_exptl_absorpt_correction_type multi-scan
_exptl_absorpt_process_details
;
CrysAlisPro 1.171.38.46 (Rigaku Oxford Diffraction, 2015)
Empirical absorption correction using spherical harmonics,
 implemented in SCALE3 ABSPACK scaling algorithm.
;
_exptl_crystal_colour 'clear light yellow'
_exptl_crystal_colour_lustre clear
_exptl_crystal_colour_modifier light
_exptl_crystal_colour_primary yellow
_exptl_crystal_density_diffrn 1.752
_exptl_crystal_description plate
_exptl_crystal_F_000 748
_exptl_crystal_preparation none
_exptl_crystal_recrystallization_method none
_exptl_crystal_size_max 0.15
_exptl_crystal_size_mid 0.1
_exptl_crystal_size_min 0.02
_refine_diff_density_max 1.173
_refine_diff_density_min -1.338
_refine_diff_density_rms 0.158
_refine_ls_extinction_method none
_refine_ls_goodness_of_fit_ref 1.013
_refine_ls_hydrogen_treatment mixed
_refine_ls_matrix_type full
_refine_ls_number_parameters 387
_refine_ls_number_reflns 5419
_refine_ls_number_restraints 255
_refine_ls_restrained_S_all 0.998
_refine_ls_R_factor_all 0.1029
_refine_ls_R_factor_gt 0.0680
_refine_ls_shift/su_max 0.000
_refine_ls_shift/su_mean 0.000
_refine_ls_structure_factor_coef Fsqd
_refine_ls_weighting_details 'w=1/[\s^2^(Fo^2^)+(0.0903P)^2^] where P=(Fo^2^+2Fc^2^)/3'
_refine_ls_weighting_scheme calc
_refine_ls_wR_factor_gt 0.1763
_refine_ls_wR_factor_ref 0.2108
_reflns_Friedel_coverage 0.000
_reflns_number_gt 3620
_reflns_number_total 5419
_reflns_threshold_expression 'I > 2\s(I)'
_cod_data_source_file c8dt01870g2.cif
_cod_data_source_block 20170725b
_cod_depositor_comments 'Adding full bibliography for 7047139--7047140.cif.'
_cod_original_cell_volume 1406.8(4)
_cod_database_code 7047140
_shelx_shelxl_version_number 2014/7
_chemical_oxdiff_formula 'c1 h1 n1 o1 y1'
_shelx_space_group_comment
;
The symmetry employed for this shelxl refinement is uniquely defined
by the following loop, which should always be used as a source of
symmetry information in preference to the above space-group names.
They are only intended as comments.
;
_shelx_estimated_absorpt_t_max 0.887
_shelx_estimated_absorpt_t_min 0.460
_reflns_odcompleteness_completeness 99.96
_reflns_odcompleteness_iscentric 1
_reflns_odcompleteness_theta 67.13
_olex2_refinement_description
;
1. Fixed Uiso
 At 1.2 times of:
  All C(H) groups, All N(H) groups
 At 1.5 times of:
  All C(H,H,H) groups, All O(H) groups
2. Restrained distances
 O8-H8
 0.85 with sigma of 0.01
 C24-H8
 1.860416 with sigma of 0.02
 Y2-H8
 2.948682 with sigma of 0.02
3. Uiso/Uaniso restraints and constraints
Uanis(C1) \\sim Ueq, Uanis(C2) \\sim Ueq, Uanis(C3) \\sim Ueq, Uanis(C4) \\sim
Ueq, Uanis(C5) \\sim Ueq, Uanis(C6) \\sim Ueq, Uanis(C7) \\sim Ueq, Uanis(C8)
\\sim Ueq, Uanis(C9) \\sim Ueq, Uanis(C10) \\sim Ueq, Uanis(C11) \\sim Ueq,
Uanis(C12) \\sim Ueq, Uanis(C13) \\sim Ueq, Uanis(C14) \\sim Ueq, Uanis(C15)
\\sim Ueq, Uanis(C16) \\sim Ueq, Uanis(C17) \\sim Ueq, Uanis(C18) \\sim Ueq,
Uanis(C19) \\sim Ueq, Uanis(C20) \\sim Ueq, Uanis(C21) \\sim Ueq, Uanis(C22)
\\sim Ueq, Uanis(C23) \\sim Ueq, Uanis(C24) \\sim Ueq, Uanis(N1) \\sim Ueq,
Uanis(N2) \\sim Ueq, Uanis(N3) \\sim Ueq, Uanis(N4) \\sim Ueq, Uanis(O1) \\sim
Ueq, Uanis(O2) \\sim Ueq, Uanis(O3) \\sim Ueq, Uanis(O4) \\sim Ueq, Uanis(O5)
\\sim Ueq, Uanis(O6) \\sim Ueq, Uanis(O7) \\sim Ueq, Uanis(O8) \\sim Ueq,
Uanis(O9) \\sim Ueq, Uanis(O10) \\sim Ueq, Uanis(O11) \\sim Ueq, Uanis(O12)
\\sim Ueq, Uanis(Y1) \\sim Ueq, Uanis(Y2) \\sim Ueq: with sigma of 0.01 and
sigma for terminal atoms of 0.02
4.a Aromatic/amide H refined with riding coordinates:
 N3(H3), N4(H4), C2(H2), C3(H3A), C4(H4A), C5(H5), C7(H7), C9(H9), C11(H11),
 C12(H12), C13(H13), C14(H14)
4.b Idealised Me refined as rotating group:
 C17(H17A,H17B,H17C), C19(H19A,H19B,H19C), C21(H21A,H21B,H21C), C23(H23A,H23B,
 H23C), C24(H24A,H24B,H24C)
;
_olex2_date_sample_data_collection 2017-07-25
_olex2_submission_special_instructions 'No special instructions were received'
_oxdiff_exptl_absorpt_empirical_details
;
Empirical correction (ABSPACK) includes:
- Absorption correction using spherical harmonics
- Frame scaling
;
_oxdiff_exptl_absorpt_empirical_full_max 1.530
_oxdiff_exptl_absorpt_empirical_full_min 0.633

loop_
_space_group_symop_operation_xyz
'x, y, z'
'-x, -y, -z'

loop_
_atom_site_label
_atom_site_type_symbol
_atom_site_fract_x
_atom_site_fract_y
_atom_site_fract_z
_atom_site_U_iso_or_equiv
_atom_site_adp_type
_atom_site_occupancy
_atom_site_site_symmetry_order
_atom_site_calc_flag
_atom_site_refinement_flags_posn
_atom_site_refinement_flags_adp
Y1 Y 0.37735(7) 0.65929(7) 0.53429(6) 0.0325(2) Uani 1 1 d . U
Y2 Y 0.57400(7) 0.66541(7) 0.31776(6) 0.0358(2) Uani 1 1 d D U
O1 O 0.3095(8) 0.6936(7) 0.6814(6) 0.0508(16) Uani 1 1 d . U
O2 O 0.5550(6) 0.7871(5) 0.4963(5) 0.0339(11) Uani 1 1 d . U
O3 O 0.5770(6) 0.6646(6) 0.6547(6) 0.0399(13) Uani 1 1 d . U
O4 O 0.2554(7) 0.7709(6) 0.4508(6) 0.0461(15) Uani 1 1 d . U
O5 O 0.1486(7) 0.5623(7) 0.3781(8) 0.0580(18) Uani 1 1 d . U
O6 O 0.6655(7) 0.7127(7) 0.2020(6) 0.0450(14) Uani 1 1 d . U
O7 O 0.7930(7) 0.7043(8) 0.4386(7) 0.0511(16) Uani 1 1 d . U
O8 O 0.5894(8) 0.4621(7) 0.2212(6) 0.0489(15) Uani 1 1 d D U
H8 H 0.602(13) 0.411(6) 0.251(3) 0.073 Uiso 1 1 d DR U
O9 O 0.3648(7) 0.5568(7) 0.1434(6) 0.0494(15) Uani 1 1 d . U
O10 O 0.4003(7) 0.7547(7) 0.2646(6) 0.0465(14) Uani 1 1 d . U
O11 O 0.5857(6) 0.4686(6) 0.6320(5) 0.0356(12) Uani 1 1 d . U
O12 O 0.7105(7) 0.5473(6) 0.4806(7) 0.0470(15) Uani 1 1 d . U
N1 N 0.4892(6) 0.9061(7) 0.6707(6) 0.0314(13) Uani 1 1 d . U
N2 N 0.7155(7) 0.9070(7) 0.4168(7) 0.0373(15) Uani 1 1 d . U
N3 N 0.6905(8) 0.9793(7) 0.5120(7) 0.0394(15) Uani 1 1 d . U
H3 H 0.7287 1.0655 0.5474 0.047 Uiso 1 1 calc R U
N4 N 0.5780(8) 0.9784(8) 0.6378(7) 0.0395(15) Uani 1 1 d . U
H4 H 0.6146 1.0645 0.6751 0.047 Uiso 1 1 calc R U
C1 C 0.2955(9) 0.7846(10) 0.7661(8) 0.0419(19) Uani 1 1 d . U
C2 C 0.2058(11) 0.7462(12) 0.8205(10) 0.052(2) Uani 1 1 d . U
H2 H 0.1561 0.6563 0.7968 0.063 Uiso 1 1 calc R U
C3 C 0.1924(13) 0.8436(12) 0.9095(11) 0.060(3) Uani 1 1 d . U
H3A H 0.1296 0.8182 0.9440 0.071 Uiso 1 1 calc R U
C4 C 0.2646(14) 0.9725(14) 0.9488(12) 0.069(3) Uani 1 1 d . U
H4A H 0.2559 1.0360 1.0120 0.083 Uiso 1 1 calc R U
C5 C 0.3500(13) 1.0100(13) 0.8965(11) 0.061(3) Uani 1 1 d . U
H5 H 0.3987 1.1009 0.9230 0.073 Uiso 1 1 calc R U
C6 C 0.3691(9) 0.9209(10) 0.8058(8) 0.0411(18) Uani 1 1 d . U
C7 C 0.4625(10) 0.9714(10) 0.7567(8) 0.0423(19) Uani 1 1 d . U
H7 H 0.5096 1.0639 0.7927 0.051 Uiso 1 1 calc R U
C8 C 0.6064(8) 0.9133(8) 0.5477(7) 0.0311(15) Uani 1 1 d . U
C9 C 0.8187(9) 0.9689(9) 0.3998(8) 0.0400(18) Uani 1 1 d . U
H9 H 0.8714 1.0583 0.4549 0.048 Uiso 1 1 calc R U
C10 C 0.8625(9) 0.9161(9) 0.3049(8) 0.0407(18) Uani 1 1 d . U
C11 C 0.9868(11) 0.9924(11) 0.3065(11) 0.055(2) Uani 1 1 d . U
H11 H 1.0443 1.0741 0.3733 0.066 Uiso 1 1 calc R U
C12 C 1.0290(11) 0.9526(12) 0.2131(11) 0.058(3) Uani 1 1 d . U
H12 H 1.1131 1.0067 0.2152 0.070 Uiso 1 1 calc R U
C13 C 0.9463(11) 0.8333(12) 0.1179(9) 0.053(2) Uani 1 1 d . U
H13 H 0.9743 0.8058 0.0537 0.064 Uiso 1 1 calc R U
C14 C 0.8248(10) 0.7527(11) 0.1124(9) 0.048(2) Uani 1 1 d . U
H14 H 0.7707 0.6704 0.0454 0.058 Uiso 1 1 calc R U
C15 C 0.7791(9) 0.7918(9) 0.2070(8) 0.0394(18) Uani 1 1 d . U
C16 C 0.6364(9) 0.5975(9) 0.6825(7) 0.0390(18) Uani 1 1 d . U
C17 C 0.7747(11) 0.6678(10) 0.7846(10) 0.052(2) Uani 1 1 d . U
H17A H 0.7643 0.6511 0.8498 0.078 Uiso 1 1 calc GR U
H17B H 0.8062 0.7621 0.8089 0.078 Uiso 1 1 calc GR U
H17C H 0.8437 0.6360 0.7615 0.078 Uiso 1 1 calc GR U
C18 C 0.1486(9) 0.6672(9) 0.3787(9) 0.0418(19) Uani 1 1 d . U
C19 C 0.0279(12) 0.6704(13) 0.2963(11) 0.062(3) Uani 1 1 d . U
H19A H -0.0318 0.5814 0.2347 0.093 Uiso 1 1 calc GR U
H19B H 0.0621 0.7254 0.2612 0.093 Uiso 1 1 calc GR U
H19C H -0.0261 0.7066 0.3390 0.093 Uiso 1 1 calc GR U
C20 C 0.8109(9) 0.6327(10) 0.4876(9) 0.044(2) Uani 1 1 d . U
C21 C 0.9575(11) 0.6604(14) 0.5577(13) 0.069(3) Uani 1 1 d . U
H21A H 0.9715 0.6923 0.6405 0.104 Uiso 1 1 calc GR U
H21B H 1.0221 0.7272 0.5479 0.104 Uiso 1 1 calc GR U
H21C H 0.9753 0.5800 0.5308 0.104 Uiso 1 1 calc GR U
C22 C 0.3299(10) 0.6499(9) 0.1666(8) 0.0432(19) Uani 1 1 d . U
C23 C 0.2072(15) 0.6467(17) 0.0835(12) 0.078(4) Uani 1 1 d . U
H23A H 0.1800 0.7172 0.1242 0.118 Uiso 1 1 calc GR U
H23B H 0.1297 0.5621 0.0510 0.118 Uiso 1 1 calc GR U
H23C H 0.2302 0.6586 0.0201 0.118 Uiso 1 1 calc GR U
C24 C 0.5571(15) 0.3941(14) 0.1002(10) 0.072(4) Uani 1 1 d D U
H24A H 0.5464 0.4518 0.0641 0.108 Uiso 1 1 calc GR U
H24B H 0.4697 0.3170 0.0644 0.108 Uiso 1 1 calc GR U
H24C H 0.6327 0.3663 0.0881 0.108 Uiso 1 1 calc GR U

loop_
_atom_site_aniso_label
_atom_site_aniso_U_11
_atom_site_aniso_U_22
_atom_site_aniso_U_33
_atom_site_aniso_U_23
_atom_site_aniso_U_13
_atom_site_aniso_U_12
Y1 0.0345(4) 0.0306(4) 0.0354(4) 0.0165(3) 0.0145(3) 0.0138(3)
Y2 0.0365(4) 0.0329(4) 0.0346(4) 0.0139(3) 0.0130(3) 0.0114(3)
O1 0.065(4) 0.047(4) 0.052(4) 0.024(3) 0.037(3) 0.024(3)
O2 0.038(3) 0.027(3) 0.035(3) 0.015(2) 0.017(2) 0.006(2)
O3 0.036(3) 0.035(3) 0.045(3) 0.018(2) 0.008(2) 0.017(2)
O4 0.046(3) 0.035(3) 0.054(4) 0.022(3) 0.008(3) 0.017(3)
O5 0.042(3) 0.043(4) 0.080(5) 0.030(3) 0.011(3) 0.013(3)
O6 0.048(3) 0.049(3) 0.036(3) 0.019(3) 0.022(3) 0.011(3)
O7 0.046(3) 0.056(4) 0.061(4) 0.035(3) 0.017(3) 0.025(3)
O8 0.072(4) 0.037(3) 0.038(3) 0.017(3) 0.018(3) 0.026(3)
O9 0.045(3) 0.042(3) 0.050(4) 0.018(3) 0.010(3) 0.010(3)
O10 0.050(3) 0.047(3) 0.049(3) 0.025(3) 0.017(3) 0.023(3)
O11 0.034(3) 0.032(3) 0.031(3) 0.011(2) 0.011(2) 0.004(2)
O12 0.045(3) 0.036(3) 0.064(4) 0.026(3) 0.027(3) 0.012(3)
N1 0.030(3) 0.037(3) 0.028(3) 0.017(3) 0.010(2) 0.014(3)
N2 0.037(3) 0.033(3) 0.039(3) 0.015(3) 0.014(3) 0.011(3)
N3 0.042(3) 0.030(3) 0.042(4) 0.013(3) 0.016(3) 0.012(3)
N4 0.040(3) 0.035(3) 0.041(4) 0.016(3) 0.014(3) 0.015(3)
C1 0.041(4) 0.048(5) 0.037(4) 0.018(3) 0.013(3) 0.020(4)
C2 0.054(5) 0.056(5) 0.050(5) 0.022(4) 0.025(4) 0.023(4)
C3 0.072(6) 0.064(6) 0.063(6) 0.032(5) 0.042(5) 0.037(5)
C4 0.078(6) 0.075(7) 0.067(6) 0.027(5) 0.040(5) 0.043(5)
C5 0.072(6) 0.068(6) 0.054(5) 0.030(5) 0.034(5) 0.031(5)
C6 0.044(4) 0.044(4) 0.036(4) 0.016(3) 0.016(3) 0.021(4)
C7 0.046(4) 0.043(4) 0.034(4) 0.013(3) 0.014(3) 0.022(4)
C8 0.029(3) 0.028(3) 0.029(3) 0.010(3) 0.006(3) 0.009(3)
C9 0.036(4) 0.036(4) 0.034(4) 0.008(3) 0.010(3) 0.006(3)
C10 0.043(4) 0.040(4) 0.042(4) 0.021(3) 0.016(3) 0.015(3)
C11 0.051(5) 0.051(5) 0.061(6) 0.023(4) 0.027(4) 0.016(4)
C12 0.051(5) 0.066(6) 0.063(6) 0.034(5) 0.032(4) 0.014(4)
C13 0.055(5) 0.063(6) 0.046(5) 0.024(4) 0.025(4) 0.025(4)
C14 0.047(4) 0.054(5) 0.044(5) 0.021(4) 0.020(4) 0.020(4)
C15 0.040(4) 0.048(4) 0.038(4) 0.026(4) 0.018(3) 0.014(3)
C16 0.037(4) 0.046(4) 0.032(4) 0.017(3) 0.015(3) 0.011(3)
C17 0.051(5) 0.034(4) 0.057(6) 0.021(4) 0.001(4) 0.012(4)
C18 0.037(4) 0.039(4) 0.046(4) 0.017(4) 0.014(3) 0.016(3)
C19 0.056(6) 0.066(7) 0.062(6) 0.036(6) 0.014(5) 0.018(5)
C20 0.034(4) 0.048(5) 0.047(5) 0.023(4) 0.016(3) 0.012(3)
C21 0.040(5) 0.079(8) 0.097(9) 0.059(7) 0.013(5) 0.021(5)
C22 0.047(4) 0.041(4) 0.042(4) 0.015(4) 0.017(3) 0.021(4)
C23 0.072(7) 0.103(10) 0.050(6) 0.027(6) 0.012(5) 0.040(7)
C24 0.088(8) 0.068(7) 0.049(6) 0.010(5) 0.017(6) 0.048(7)

loop_
_atom_type_symbol
_atom_type_description
_atom_type_scat_dispersion_real
_atom_type_scat_dispersion_imag
_atom_type_scat_source
C C 0.0181 0.0091 'International Tables Vol C Tables 4.2.6.8 and 6.1.1.4'
H H 0.0000 0.0000 'International Tables Vol C Tables 4.2.6.8 and 6.1.1.4'
N N 0.0311 0.0180 'International Tables Vol C Tables 4.2.6.8 and 6.1.1.4'
O O 0.0492 0.0322 'International Tables Vol C Tables 4.2.6.8 and 6.1.1.4'
Y Y -0.2670 2.0244 'International Tables Vol C Tables 4.2.6.8 and 6.1.1.4'

loop_
_geom_angle_atom_site_label_1
_geom_angle_atom_site_label_2
_geom_angle_atom_site_label_3
_geom_angle
_geom_angle_site_symmetry_1
_geom_angle_site_symmetry_3
O1 Y1 Y2 167.6(2) . .
O1 Y1 O2 134.7(2) . .
O1 Y1 O3 86.3(3) . .
O1 Y1 O4 96.5(3) . .
O1 Y1 O5 98.0(3) . .
O1 Y1 O11 155.5(2) . 2_666
O1 Y1 O12 77.3(3) . 2_666
O1 Y1 N1 72.4(2) . .
O1 Y1 C18 97.9(3) . .
O2 Y1 Y2 33.46(14) . .
O2 Y1 O4 78.7(2) . .
O2 Y1 O5 112.7(2) . .
O2 Y1 N1 63.6(2) . .
O2 Y1 C18 96.4(2) . .
O3 Y1 Y2 86.27(17) . .
O3 Y1 O2 77.9(2) . .
O3 Y1 O4 149.5(2) . .
O3 Y1 O5 157.2(2) . .
O3 Y1 O11 89.7(2) . 2_666
O3 Y1 O12 81.5(2) . 2_666
O3 Y1 N1 82.1(2) . .
O3 Y1 C18 174.4(3) . .
O4 Y1 Y2 84.98(18) . .
O4 Y1 N1 70.0(2) . .
O4 Y1 C18 26.6(3) . .
O5 Y1 Y2 92.7(2) . .
O5 Y1 O4 52.6(2) . .
O5 Y1 N1 120.6(2) . .
O5 Y1 C18 26.0(3) . .
O11 Y1 Y2 34.25(14) 2_666 .
O11 Y1 O2 67.33(19) 2_666 .
O11 Y1 O4 99.1(2) 2_666 .
O11 Y1 O5 77.1(3) 2_666 .
O11 Y1 N1 130.9(2) 2_666 .
O11 Y1 C18 87.9(2) 2_666 .
O12 Y1 Y2 111.39(18) 2_666 .
O12 Y1 O2 139.6(2) 2_666 .
O12 Y1 O4 128.9(2) 2_666 .
O12 Y1 O5 77.8(3) 2_666 .
O12 Y1 O11 78.3(2) 2_666 2_666
O12 Y1 N1 146.2(2) 2_666 .
O12 Y1 C18 103.1(3) 2_666 .
N1 Y1 Y2 96.71(15) . .
N1 Y1 C18 95.6(2) . .
C18 Y1 Y2 88.9(2) . .
O2 Y2 Y1 33.63(13) . .
O2 Y2 O9 116.9(2) . .
O2 Y2 O10 74.7(2) . .
O2 Y2 O11 66.95(19) . 2_666
O2 Y2 N2 64.6(2) . .
O2 Y2 C22 97.3(2) . .
O6 Y2 Y1 164.6(2) . .
O6 Y2 O2 135.7(2) . .
O6 Y2 O7 89.0(3) . .
O6 Y2 O8 82.5(3) . .
O6 Y2 O9 81.9(2) . .
O6 Y2 O10 89.7(3) . .
O6 Y2 O11 155.6(2) . 2_666
O6 Y2 N2 71.7(3) . .
O6 Y2 C22 84.2(3) . .
O7 Y2 Y1 98.65(19) . .
O7 Y2 O2 83.9(2) . .
O7 Y2 O8 79.7(3) . .
O7 Y2 O9 157.4(3) . .
O7 Y2 O10 147.7(3) . .
O7 Y2 O11 104.7(2) . 2_666
O7 Y2 N2 71.8(3) . .
O7 Y2 C22 171.4(3) . .
O8 Y2 Y1 111.94(18) . .
O8 Y2 O2 138.1(2) . .
O8 Y2 O9 78.6(3) . .
O8 Y2 O10 132.0(3) . .
O8 Y2 O11 80.3(2) . 2_666
O8 Y2 N2 141.4(3) . .
O8 Y2 C22 104.5(3) . .
O9 Y2 Y1 95.33(18) . .
O9 Y2 O10 53.4(2) . .
O9 Y2 O11 77.8(2) . 2_666
O9 Y2 N2 123.7(2) . .
O9 Y2 C22 25.9(3) . .
O10 Y2 Y1 76.70(16) . .
O10 Y2 N2 77.1(2) . .
O10 Y2 C22 27.6(3) . .
O11 Y2 Y1 33.69(14) 2_666 .
O11 Y2 O10 89.1(2) 2_666 .
O11 Y2 N2 131.5(2) 2_666 .
O11 Y2 C22 83.6(2) 2_666 .
N2 Y2 Y1 97.88(17) . .
N2 Y2 C22 101.0(3) . .
C22 Y2 Y1 86.9(2) . .
C1 O1 Y1 143.2(7) . .
Y2 O2 Y1 112.9(2) . .
C8 O2 Y1 122.7(5) . .
C8 O2 Y2 121.7(5) . .
C16 O3 Y1 145.0(6) . .
C18 O4 Y1 94.3(5) . .
C18 O5 Y1 95.3(6) . .
C15 O6 Y2 140.0(6) . .
C20 O7 Y2 121.3(6) . .
Y2 O8 H8 126.1(18) . .
C24 O8 Y2 125.9(7) . .
C24 O8 H8 107.3(18) . .
C22 O9 Y2 94.7(6) . .
C22 O10 Y2 90.8(5) . .
Y1 O11 Y2 112.1(2) 2_666 2_666
C16 O11 Y1 123.1(5) . 2_666
C16 O11 Y2 124.5(5) . 2_666
C20 O12 Y1 146.4(7) . 2_666
N4 N1 Y1 114.8(5) . .
C7 N1 Y1 128.7(6) . .
C7 N1 N4 116.0(8) . .
N3 N2 Y2 115.2(5) . .
C9 N2 Y2 128.2(6) . .
C9 N2 N3 116.0(8) . .
N2 N3 H3 121.4 . .
C8 N3 N2 117.2(7) . .
C8 N3 H3 121.4 . .
N1 N4 H4 121.3 . .
C8 N4 N1 117.4(8) . .
C8 N4 H4 121.3 . .
O1 C1 C2 119.3(9) . .
O1 C1 C6 122.0(9) . .
C2 C1 C6 118.6(9) . .
C1 C2 H2 120.8 . .
C3 C2 C1 118.4(11) . .
C3 C2 H2 120.8 . .
C2 C3 H3A 118.6 . .
C4 C3 C2 122.8(11) . .
C4 C3 H3A 118.6 . .
C3 C4 H4A 120.5 . .
C3 C4 C5 119.0(12) . .
C5 C4 H4A 120.5 . .
C4 C5 H5 118.6 . .
C4 C5 C6 122.7(12) . .
C6 C5 H5 118.6 . .
C1 C6 C7 123.5(9) . .
C5 C6 C1 118.3(9) . .
C5 C6 C7 118.1(10) . .
N1 C7 C6 127.5(9) . .
N1 C7 H7 116.3 . .
C6 C7 H7 116.3 . .
O2 C8 N3 120.1(7) . .
O2 C8 N4 120.4(8) . .
N4 C8 N3 119.5(8) . .
N2 C9 H9 116.8 . .
N2 C9 C10 126.3(9) . .
C10 C9 H9 116.8 . .
C11 C10 C9 118.9(9) . .
C11 C10 C15 119.1(9) . .
C15 C10 C9 121.9(8) . .
C10 C11 H11 119.0 . .
C12 C11 C10 122.0(11) . .
C12 C11 H11 119.0 . .
C11 C12 H12 120.8 . .
C13 C12 C11 118.5(10) . .
C13 C12 H12 120.8 . .
C12 C13 H13 118.9 . .
C14 C13 C12 122.2(10) . .
C14 C13 H13 118.9 . .
C13 C14 H14 119.9 . .
C13 C14 C15 120.3(10) . .
C15 C14 H14 119.9 . .
O6 C15 C10 122.4(8) . .
O6 C15 C14 119.6(9) . .
C10 C15 C14 118.0(8) . .
O3 C16 O11 125.0(8) . .
O3 C16 C17 117.8(8) . .
O11 C16 C17 117.1(8) . .
C16 C17 H17A 109.5 . .
C16 C17 H17B 109.5 . .
C16 C17 H17C 109.5 . .
H17A C17 H17B 109.5 . .
H17A C17 H17C 109.5 . .
H17B C17 H17C 109.5 . .
O4 C18 Y1 59.1(5) . .
O4 C18 C19 121.3(9) . .
O5 C18 Y1 58.8(5) . .
O5 C18 O4 117.8(9) . .
O5 C18 C19 120.9(9) . .
C19 C18 Y1 179.6(8) . .
C18 C19 H19A 109.5 . .
C18 C19 H19B 109.5 . .
C18 C19 H19C 109.5 . .
H19A C19 H19B 109.5 . .
H19A C19 H19C 109.5 . .
H19B C19 H19C 109.5 . .
O7 C20 C21 117.2(9) . .
O12 C20 O7 120.9(9) . .
O12 C20 C21 121.9(10) . .
C20 C21 H21A 109.5 . .
C20 C21 H21B 109.5 . .
C20 C21 H21C 109.5 . .
H21A C21 H21B 109.5 . .
H21A C21 H21C 109.5 . .
H21B C21 H21C 109.5 . .
O9 C22 Y2 59.5(5) . .
O9 C22 O10 120.9(9) . .
O9 C22 C23 121.1(10) . .
O10 C22 Y2 61.6(5) . .
O10 C22 C23 118.0(10) . .
C23 C22 Y2 175.9(9) . .
C22 C23 H23A 109.5 . .
C22 C23 H23B 109.5 . .
C22 C23 H23C 109.5 . .
H23A C23 H23B 109.5 . .
H23A C23 H23C 109.5 . .
H23B C23 H23C 109.5 . .
O8 C24 H24A 109.5 . .
O8 C24 H24B 109.5 . .
O8 C24 H24C 109.5 . .
H24A C24 H24B 109.5 . .
H24A C24 H24C 109.5 . .
H24B C24 H24C 109.5 . .

loop_
_geom_bond_atom_site_label_1
_geom_bond_atom_site_label_2
_geom_bond_distance
_geom_bond_site_symmetry_2
Y1 Y2 3.9794(11) .
Y1 O1 2.191(7) .
Y1 O2 2.393(5) .
Y1 O3 2.297(6) .
Y1 O4 2.432(6) .
Y1 O5 2.428(7) .
Y1 O11 2.382(6) 2_666
Y1 O12 2.302(6) 2_666
Y1 N1 2.563(7) .
Y1 C18 2.827(9) .
Y2 O2 2.382(6) .
Y2 O6 2.175(6) .
Y2 O7 2.304(7) .
Y2 O8 2.364(7) .
Y2 O9 2.405(7) .
Y2 O10 2.448(6) .
Y2 O11 2.416(6) 2_666
Y2 N2 2.507(7) .
Y2 C22 2.784(9) .
O1 C1 1.323(12) .
O2 C8 1.289(10) .
O3 C16 1.238(11) .
O4 C18 1.270(12) .
O5 C18 1.243(12) .
O6 C15 1.302(11) .
O7 C20 1.264(13) .
O8 H8 0.852(10) .
O8 C24 1.410(14) .
O9 C22 1.219(12) .
O10 C22 1.289(12) .
O11 Y1 2.382(6) 2_666
O11 Y2 2.416(6) 2_666
O11 C16 1.317(11) .
O12 Y1 2.302(6) 2_666
O12 C20 1.231(11) .
N1 N4 1.374(10) .
N1 C7 1.277(12) .
N2 N3 1.383(11) .
N2 C9 1.281(12) .
N3 H3 0.8800 .
N3 C8 1.330(11) .
N4 H4 0.8800 .
N4 C8 1.327(12) .
C1 C2 1.418(14) .
C1 C6 1.427(14) .
C2 H2 0.9500 .
C2 C3 1.394(16) .
C3 H3A 0.9500 .
C3 C4 1.350(19) .
C4 H4A 0.9500 .
C4 C5 1.361(18) .
C5 H5 0.9500 .
C5 C6 1.389(16) .
C6 C7 1.444(14) .
C7 H7 0.9500 .
C9 H9 0.9500 .
C9 C10 1.444(13) .
C10 C11 1.394(14) .
C10 C15 1.420(14) .
C11 H11 0.9500 .
C11 C12 1.392(16) .
C12 H12 0.9500 .
C12 C13 1.372(17) .
C13 H13 0.9500 .
C13 C14 1.370(15) .
C14 H14 0.9500 .
C14 C15 1.427(13) .
C16 C17 1.505(13) .
C17 H17A 0.9800 .
C17 H17B 0.9800 .
C17 H17C 0.9800 .
C18 C19 1.488(14) .
C19 H19A 0.9800 .
C19 H19B 0.9800 .
C19 H19C 0.9800 .
C20 C21 1.491(13) .
C21 H21A 0.9800 .
C21 H21B 0.9800 .
C21 H21C 0.9800 .
C22 C23 1.470(16) .
C23 H23A 0.9800 .
C23 H23B 0.9800 .
C23 H23C 0.9800 .
C24 H24A 0.9800 .
C24 H24B 0.9800 .
C24 H24C 0.9800 .

loop_
_geom_torsion_atom_site_label_1
_geom_torsion_atom_site_label_2
_geom_torsion_atom_site_label_3
_geom_torsion_atom_site_label_4
_geom_torsion
_geom_torsion_site_symmetry_1
Y1 O1 C1 C2 161.3(8) .
Y1 O1 C1 C6 -19.3(16) .
Y1 O2 C8 N3 -170.7(5) .
Y1 O2 C8 N4 10.6(10) .
Y1 O3 C16 O11 3.1(16) .
Y1 O3 C16 C17 -174.5(8) .
Y1 O4 C18 O5 -0.7(10) .
Y1 O4 C18 C19 -179.9(9) .
Y1 O5 C18 O4 0.7(10) .
Y1 O5 C18 C19 179.9(9) .
Y1 O11 C16 O3 88.5(9) 2_666
Y1 O11 C16 C17 -93.9(9) 2_666
Y1 O12 C20 O7 144.1(10) 2_666
Y1 O12 C20 C21 -38.6(19) 2_666
Y1 N1 N4 C8 -6.2(9) .
Y1 N1 C7 C6 5.5(13) .
Y2 O2 C8 N3 -10.6(10) .
Y2 O2 C8 N4 170.7(6) .
Y2 O6 C15 C10 -27.9(15) .
Y2 O6 C15 C14 150.7(8) .
Y2 O7 C20 O12 -6.6(14) .
Y2 O7 C20 C21 176.0(9) .
Y2 O9 C22 O10 -4.2(10) .
Y2 O9 C22 C23 175.3(11) .
Y2 O10 C22 O9 4.1(10) .
Y2 O10 C22 C23 -175.4(10) .
Y2 O11 C16 O3 -84.6(10) 2_666
Y2 O11 C16 C17 93.0(9) 2_666
Y2 N2 N3 C8 6.6(9) .
Y2 N2 C9 C10 11.5(14) .
O1 C1 C2 C3 -179.9(10) .
O1 C1 C6 C5 -179.0(10) .
O1 C1 C6 C7 0.9(14) .
N1 N4 C8 O2 -2.1(11) .
N1 N4 C8 N3 179.2(7) .
N2 N3 C8 O2 2.0(11) .
N2 N3 C8 N4 -179.3(7) .
N2 C9 C10 C11 -172.7(10) .
N2 C9 C10 C15 10.9(15) .
N3 N2 C9 C10 -178.0(8) .
N4 N1 C7 C6 177.3(8) .
C1 C2 C3 C4 -2.4(19) .
C1 C6 C7 N1 3.1(15) .
C2 C1 C6 C5 0.4(14) .
C2 C1 C6 C7 -179.7(9) .
C2 C3 C4 C5 3(2) .
C3 C4 C5 C6 -2(2) .
C4 C5 C6 C1 0.1(17) .
C4 C5 C6 C7 -179.8(11) .
C5 C6 C7 N1 -176.9(10) .
C6 C1 C2 C3 0.7(15) .
C7 N1 N4 C8 -179.2(8) .
C9 N2 N3 C8 -165.2(8) .
C9 C10 C11 C12 -174.2(10) .
C9 C10 C15 O6 -6.9(14) .
C9 C10 C15 C14 174.4(9) .
C10 C11 C12 C13 -1.2(19) .
C11 C10 C15 O6 176.6(9) .
C11 C10 C15 C14 -2.0(14) .
C11 C12 C13 C14 -0.4(19) .
C12 C13 C14 C15 0.7(18) .
C13 C14 C15 O6 -178.1(10) .
C13 C14 C15 C10 0.5(15) .
C15 C10 C11 C12 2.4(17) .
